data_1571401
loop_
_publ_author_name
'Ye, Xingchen'
'Pan, Huaijin'
'Huang, Yong'
'Chen, Jiean'
'Wang, Zhaofeng'

_publ_section_title
;
 Photochemical three-component assembly of tri-substituted oxazoles
 through a carbenic phosphorus-nitrile hybrid ylide formation/trapping
 cascade.
;
_journal_issue 17
_journal_name_full 'Chemical science'
_journal_page_first 6515
_journal_page_last 6521
_journal_paper_doi 10.1039/d4sc01355g
_journal_volume 15
_journal_year 2024
_chemical_formula_moiety 'C25 H25 N O P, B F4'
_chemical_formula_sum 'C25 H25 B F4 N O P'
_chemical_formula_weight 473.24
_space_group_crystal_system monoclinic
_space_group_IT_number 14
_space_group_name_Hall '-P 2ybc'
_space_group_name_H-M_alt 'P 1 21/c 1'
_atom_sites_solution_hydrogens geom
_atom_sites_solution_primary dual
_audit_creation_date 2022-09-14
_audit_creation_method
;
Olex2 1.3-ac4
(compiled 2020.03.28 svn.rd84adfe8 for Rigaku Oxford Diffraction, GUI svn.r6032)
;
_audit_update_record
;
2023-06-13 deposited with the CCDC.	2024-03-07 downloaded from the CCDC.
;
_cell_angle_alpha 90
_cell_angle_beta 93.0500(10)
_cell_angle_gamma 90
_cell_formula_units_Z 4
_cell_length_a 10.81460(10)
_cell_length_b 14.7684(2)
_cell_length_c 15.0422(2)
_cell_measurement_reflns_used 22788
_cell_measurement_temperature 303.33(10)
_cell_measurement_theta_max 76.7350
_cell_measurement_theta_min 4.0690
_cell_volume 2399.05(5)
_computing_cell_refinement 'CrysAlisPro 1.171.41.122a (Rigaku OD, 2021)'
_computing_data_collection 'CrysAlisPro 1.171.41.122a (Rigaku OD, 2021)'
_computing_data_reduction 'CrysAlisPro 1.171.41.122a (Rigaku OD, 2021)'
_computing_molecular_graphics 'Olex2 1.3-ac4 (Dolomanov et al., 2009)'
_computing_publication_material 'Olex2 1.3-ac4 (Dolomanov et al., 2009)'
_computing_structure_refinement 'SHELXL n/a (Sheldrick, 2015)'
_computing_structure_solution 'SHELXT 2018/2 (Sheldrick, 2018)'
_diffrn_ambient_environment air
_diffrn_ambient_temperature 303.33(10)
_diffrn_detector 'Hybrid Pixel Array Detector'
_diffrn_detector_area_resol_mean 10.0000
_diffrn_detector_type HyPix
_diffrn_measured_fraction_theta_full 0.999
_diffrn_measured_fraction_theta_max 0.973
_diffrn_measurement_details
;
List of Runs (angles in degrees, time in seconds):

  # Type    Start    End  Width  t~exp~   \w     \q     \k     \f   Frames
#--------------------------------------------------------------------------
  1  \w     34.00 115.00   0.50    0.05    --   46.55  19.00-150.00  162
  2  \w     39.00  83.00   0.50    0.05    --   46.55  65.00  13.00   88
  3  \w     89.00 116.00   0.50    0.05    --   46.55  57.00 120.00   54
  4  \w     59.00  85.00   0.50    0.05    --   46.55  57.00 120.00   52
  5  \w     45.00 105.00   0.50    0.07    --  105.63 -94.00  90.00  120
  6  \w    -16.00  79.00   0.50    0.05    --   46.55 -99.00  30.00  190
  7  \w     37.00 102.00   0.50    0.07    --  105.63 -94.00-120.00  130
  8  \w     36.00  61.00   0.50    0.07    --  105.63 -61.00-180.00   50
  9  \w     34.00  79.00   0.50    0.07    --  105.63 -65.00-122.00   90
 10  \w     34.00  69.00   0.50    0.07    --  105.63 -61.00 -90.00   70
 11  \w     35.00  66.00   0.50    0.07    --  105.63 -61.00 -60.00   62
 12  \w    -24.00  29.00   0.50    0.05    --   46.55 -65.00-122.00  106
 13  \w     33.00  66.00   0.50    0.07    --  105.63 -61.00   0.00   66
 14  \w     36.00  69.00   0.50    0.07    --  105.63 -61.00  30.00   66
 15  \w     97.00 178.00   0.50    0.07    --  105.63  30.00 -60.00  162
 16  \w    132.00 161.00   0.50    0.07    --  105.63  65.00  13.00   58
 17  \w    123.00 170.00   0.50    0.07    --  105.63  45.00-180.00   94
 18  \w    -24.00  28.00   0.50    0.05    --  -46.55  19.00   0.00  104
 19  \w    -50.00 -18.00   0.50    0.05    --  -46.55  65.00  13.00   64
 20  \w    -63.00 -37.00   0.50    0.07    -- -104.00  61.00 120.00   52
 21  \w    -84.00 -34.00   0.50    0.07    -- -104.00  77.00  30.00  100
 22  \w    -74.00 -34.00   0.50    0.07    -- -104.00  65.00  13.00   80
 23  \w    -69.00 -31.00   0.50    0.07    -- -104.00  61.00-120.00   76
 24  \w    -69.00 -44.00   0.50    0.07    -- -104.00  61.00-150.00   50
 25  \w   -121.00 -34.00   0.50    0.05    --  -46.55 -19.00-120.00  174
 26  \w    -90.00 -64.00   0.50    0.05    --  -46.55 -65.00-122.00   52
 27  \w    -54.00 -29.00   0.50    0.05    --  -46.55 -65.00-122.00   50
 28  \w   -112.00 -81.00   0.50    0.07    -- -104.00 -77.00-180.00   62
 29  \w   -168.00-129.00   0.50    0.07    -- -104.00 -77.00 -30.00   78
 30  \w   -171.00-138.00   0.50    0.07    -- -104.00 -65.00-122.00   66
 31  \w   -112.00 -87.00   0.50    0.07    -- -104.00 -77.00 -30.00   50
 32  \w   -175.00-143.00   0.50    0.07    -- -104.00 -30.00-180.00   64
 33  \w   -174.00-116.00   0.50    0.07    -- -104.00 -77.00 120.00  116
 34  \w   -128.00 -81.00   0.50    0.07    -- -104.00 -77.00 150.00   94
 35  \w   -125.00 -87.00   0.50    0.07    -- -104.00 -61.00 150.00   76
 36  \w   -137.00 -91.00   0.50    0.07    -- -104.00 -30.00 150.00   92
 37  \w   -169.00-141.00   0.50    0.07    -- -104.00 -30.00 150.00   56
 38  \w   -175.00-119.00   0.50    0.07    -- -104.00 -15.00 120.00  112
 39  \w   -175.00 -94.00   0.50    0.07    -- -104.00 -30.00  90.00  162
 40  \w   -119.00 -92.00   0.50    0.07    -- -104.00 -30.00 -60.00   54
 41  \w   -128.00 -97.00   0.50    0.07    -- -104.00 -30.00-180.00   62
;
_diffrn_measurement_device 'four-circle diffractometer'
_diffrn_measurement_device_type 'XtaLAB Synergy R, DW system, HyPix'
_diffrn_measurement_method '\w scans'
_diffrn_orient_matrix_type 'CrysAlisPro convention (1999,Acta A55,543-557)'
_diffrn_orient_matrix_UB_11 0.1134632000
_diffrn_orient_matrix_UB_12 -0.0448662000
_diffrn_orient_matrix_UB_13 0.0480985000
_diffrn_orient_matrix_UB_21 0.0862898000
_diffrn_orient_matrix_UB_22 0.0636184000
_diffrn_orient_matrix_UB_23 -0.0491650000
_diffrn_orient_matrix_UB_31 -0.0057756000
_diffrn_orient_matrix_UB_32 0.0694666000
_diffrn_orient_matrix_UB_33 0.0760878000
_diffrn_radiation_monochromator mirror
_diffrn_radiation_probe x-ray
_diffrn_radiation_type 'Cu K\a'
_diffrn_radiation_wavelength 1.54184
_diffrn_reflns_av_R_equivalents 0.0289
_diffrn_reflns_av_unetI/netI 0.0167
_diffrn_reflns_Laue_measured_fraction_full 0.999
_diffrn_reflns_Laue_measured_fraction_max 0.973
_diffrn_reflns_limit_h_max 13
_diffrn_reflns_limit_h_min -13
_diffrn_reflns_limit_k_max 18
_diffrn_reflns_limit_k_min -17
_diffrn_reflns_limit_l_max 18
_diffrn_reflns_limit_l_min -18
_diffrn_reflns_number 29894
_diffrn_reflns_point_group_measured_fraction_full 0.999
_diffrn_reflns_point_group_measured_fraction_max 0.973
_diffrn_reflns_theta_full 67.684
_diffrn_reflns_theta_max 76.882
_diffrn_reflns_theta_min 4.094
_diffrn_source 'Rotating-anode X-ray tube'
_diffrn_source_type 'Rigaku (Cu) X-ray Source'
_exptl_absorpt_coefficient_mu 1.443
_exptl_absorpt_correction_T_max 1.00000
_exptl_absorpt_correction_T_min 0.52104
_exptl_absorpt_correction_type multi-scan
_exptl_absorpt_process_details
;
CrysAlisPro 1.171.41.122a (Rigaku Oxford Diffraction, 2021)
Empirical absorption correction using spherical harmonics,
implemented in SCALE3 ABSPACK scaling algorithm.
;
_exptl_crystal_colour Colourless
_exptl_crystal_density_diffrn 1.310
_exptl_crystal_description Block
_exptl_crystal_F_000 984
_exptl_crystal_size_max 0.3
_exptl_crystal_size_mid 0.2
_exptl_crystal_size_min 0.1
_refine_diff_density_max 0.368
_refine_diff_density_min -0.305
_refine_diff_density_rms 0.038
_refine_ls_extinction_coef 0.0017(3)
_refine_ls_extinction_expression Fc^*^=kFc[1+0.001xFc^2^\l^3^/sin(2\q)]^-1/4^
_refine_ls_extinction_method 'SHELXL-2018/3 (Sheldrick 2018)'
_refine_ls_goodness_of_fit_ref 1.109
_refine_ls_hydrogen_treatment constr
_refine_ls_matrix_type full
_refine_ls_number_parameters 302
_refine_ls_number_reflns 4932
_refine_ls_number_restraints 0
_refine_ls_restrained_S_all 1.109
_refine_ls_R_factor_all 0.0469
_refine_ls_R_factor_gt 0.0445
_refine_ls_shift/su_max 0.001
_refine_ls_shift/su_mean 0.000
_refine_ls_structure_factor_coef Fsqd
_refine_ls_weighting_details 'w=1/[\s^2^(Fo^2^)+(0.0659P)^2^+0.7207P] where P=(Fo^2^+2Fc^2^)/3'
_refine_ls_weighting_scheme calc
_refine_ls_wR_factor_gt 0.1298
_refine_ls_wR_factor_ref 0.1317
_reflns_Friedel_coverage 0.000
_reflns_number_gt 4539
_reflns_number_total 4932
_reflns_threshold_expression 'I > 2\s(I)'
_cod_data_source_file d4sc01355g2.cif
_cod_data_source_block wzf20220913-again_auto
_cod_depositor_comments 'Adding full bibliography for 1571400--1571401.cif.'
_cod_database_code 1571401
_shelx_shelxl_version_number 2018/3
_chemical_oxdiff_formula 'C H O N P F B'
_shelx_space_group_comment
;
The symmetry employed for this shelxl refinement is uniquely defined
by the following loop, which should always be used as a source of
symmetry information in preference to the above space-group names.
They are only intended as comments.
;
_reflns_odcompleteness_completeness 99.89
_reflns_odcompleteness_iscentric 1
_reflns_odcompleteness_theta 66.97
_olex2_refinement_description
;
1. Fixed Uiso
 At 1.2 times of:
  All C(H) groups
 At 1.5 times of:
  All C(H,H,H) groups
2.a Ternary CH refined with riding coordinates:
 C25(H25)
2.b Aromatic/amide H refined with riding coordinates:
 C6(H6), C14(H14), C18(H18), C2(H2), C24(H24), C16(H16), C20(H20), C17(H17),
 C23(H23), C15(H15), C5(H5), C3(H3), C21(H21), C22(H22), C4(H4)
2.c Idealised Me refined as rotating group:
 C28(H28A,H28B,H28C), C27(H27A,H27B,H27C), C26(H26A,H26B,H26C)
;
_olex2_submission_special_instructions 'No special instructions were received'
_oxdiff_exptl_absorpt_empirical_details
;
Empirical correction (ABSPACK) includes:
- Absorption correction using spherical harmonics
- Frame scaling
;
_oxdiff_exptl_absorpt_empirical_full_max 1.435
_oxdiff_exptl_absorpt_empirical_full_min 0.560

loop_
_space_group_symop_operation_xyz
'x, y, z'
'-x, y+1/2, -z+1/2'
'-x, -y, -z'
'x, -y-1/2, z-1/2'

loop_
_atom_site_label
_atom_site_type_symbol
_atom_site_fract_x
_atom_site_fract_y
_atom_site_fract_z
_atom_site_U_iso_or_equiv
_atom_site_adp_type
_atom_site_occupancy
_atom_site_site_symmetry_order
_atom_site_calc_flag
_atom_site_refinement_flags_posn
_atom_site_refinement_flags_adp
_atom_site_refinement_flags_occupancy
_atom_site_disorder_assembly
_atom_site_disorder_group
P7 P 0.80754(3) 0.30302(3) 0.70790(3) 0.03843(14) Uani 1 1 d . . . . .
O11 O 0.49154(10) 0.32748(8) 0.82409(8) 0.0462(3) Uani 1 1 d . . . . .
N9 N 0.65127(12) 0.23320(10) 0.82530(9) 0.0461(3) Uani 1 1 d . . . . .
F29 F 0.36907(15) 0.13889(13) 0.56139(10) 0.0978(5) Uani 1 1 d . . . . .
F31 F 0.23605(18) 0.24855(12) 0.59789(11) 0.1032(5) Uani 1 1 d . . . . .
F32 F 0.3737(2) 0.19276(15) 0.69952(14) 0.1481(10) Uani 1 1 d . . . . .
C8 C 0.67175(14) 0.30735(10) 0.76890(11) 0.0412(3) Uani 1 1 d . . . . .
C13 C 0.94254(15) 0.30601(10) 0.78187(11) 0.0429(4) Uani 1 1 d . . . . .
C12 C 0.57379(14) 0.36470(11) 0.76812(10) 0.0423(3) Uani 1 1 d . . . . .
C1 C 0.81729(14) 0.39826(11) 0.63443(12) 0.0454(4) Uani 1 1 d . . . . .
C10 C 0.54424(15) 0.24905(12) 0.85497(11) 0.0449(4) Uani 1 1 d . . . . .
C19 C 0.80061(15) 0.20004(10) 0.64491(11) 0.0432(4) Uani 1 1 d . . . . .
C25 C 0.53352(17) 0.44954(12) 0.72140(13) 0.0529(4) Uani 1 1 d . . . . .
H25 H 0.607783 0.485096 0.710687 0.064 Uiso 1 1 calc R U . . .
C6 C 0.84153(18) 0.48317(13) 0.67172(15) 0.0599(5) Uani 1 1 d . . . . .
H6 H 0.852799 0.489594 0.733115 0.072 Uiso 1 1 calc R U . . .
C14 C 0.93624(18) 0.29801(14) 0.87293(13) 0.0560(5) Uani 1 1 d . . . . .
H14 H 0.860126 0.290216 0.897917 0.067 Uiso 1 1 calc R U . . .
C18 C 1.05714(17) 0.31765(14) 0.74524(14) 0.0575(5) Uani 1 1 d . . . . .
H18 H 1.061870 0.323536 0.683959 0.069 Uiso 1 1 calc R U . . .
F33 F 0.2151(2) 0.11000(16) 0.64685(17) 0.1463(9) Uani 1 1 d . . . . .
C2 C 0.80353(18) 0.38855(14) 0.54260(13) 0.0582(5) Uani 1 1 d . . . . .
H2 H 0.788336 0.331877 0.517372 0.070 Uiso 1 1 calc R U . . .
C24 C 0.90153(18) 0.14261(13) 0.64168(13) 0.0569(4) Uani 1 1 d . . . . .
H24 H 0.974485 0.155395 0.674831 0.068 Uiso 1 1 calc R U . . .
C16 C 1.15649(19) 0.31322(14) 0.89065(15) 0.0643(5) Uani 1 1 d . . . . .
H16 H 1.228254 0.316199 0.927442 0.077 Uiso 1 1 calc R U . . .
C20 C 0.69055(18) 0.17906(13) 0.59617(13) 0.0553(4) Uani 1 1 d . . . . .
H20 H 0.621483 0.216133 0.599773 0.066 Uiso 1 1 calc R U . . .
C17 C 1.16352(18) 0.32043(15) 0.79992(16) 0.0652(5) Uani 1 1 d . . . . .
H17 H 1.240130 0.327196 0.775406 0.078 Uiso 1 1 calc R U . . .
C23 C 0.8929(2) 0.06599(15) 0.58865(17) 0.0733(6) Uani 1 1 d . . . . .
H23 H 0.960275 0.027094 0.586634 0.088 Uiso 1 1 calc R U . . .
C15 C 1.0442(2) 0.30166(16) 0.92697(14) 0.0681(6) Uani 1 1 d . . . . .
H15 H 1.040200 0.296211 0.988340 0.082 Uiso 1 1 calc R U . . .
C5 C 0.8487(2) 0.55771(15) 0.6169(2) 0.0768(7) Uani 1 1 d . . . . .
H5 H 0.863483 0.614648 0.641618 0.092 Uiso 1 1 calc R U . . .
C3 C 0.8127(2) 0.46464(19) 0.48882(17) 0.0787(7) Uani 1 1 d . . . . .
H3 H 0.804287 0.458796 0.427234 0.094 Uiso 1 1 calc R U . . .
C21 C 0.6850(2) 0.10324(14) 0.54283(14) 0.0654(5) Uani 1 1 d . . . . .
H21 H 0.612728 0.089950 0.509096 0.079 Uiso 1 1 calc R U . . .
C28 C 0.47131(19) 0.19323(14) 0.91468(14) 0.0618(5) Uani 1 1 d . . . . .
H28A H 0.445053 0.229896 0.962885 0.093 Uiso 1 1 calc R U . . .
H28B H 0.521490 0.144210 0.938011 0.093 Uiso 1 1 calc R U . . .
H28C H 0.400004 0.169325 0.881922 0.093 Uiso 1 1 calc R U . . .
C22 C 0.7864(2) 0.04692(14) 0.53931(15) 0.0716(6) Uani 1 1 d . . . . .
H22 H 0.782304 -0.004216 0.503190 0.086 Uiso 1 1 calc R U . . .
C27 C 0.4510(3) 0.50650(16) 0.7787(2) 0.0858(8) Uani 1 1 d . . . . .
H27A H 0.374573 0.475027 0.786307 0.129 Uiso 1 1 calc R U . . .
H27B H 0.433983 0.563554 0.750006 0.129 Uiso 1 1 calc R U . . .
H27C H 0.492396 0.516747 0.835853 0.129 Uiso 1 1 calc R U . . .
C26 C 0.4707(3) 0.42678(19) 0.63202(18) 0.0935(9) Uani 1 1 d . . . . .
H26A H 0.526997 0.393804 0.596914 0.140 Uiso 1 1 calc R U . . .
H26B H 0.446329 0.481688 0.601722 0.140 Uiso 1 1 calc R U . . .
H26C H 0.398708 0.390411 0.640663 0.140 Uiso 1 1 calc R U . . .
C4 C 0.8343(2) 0.54852(18) 0.5264(2) 0.0843(8) Uani 1 1 d . . . . .
H4 H 0.839102 0.599231 0.490071 0.101 Uiso 1 1 calc R U . . .
B30 B 0.3003(2) 0.17255(18) 0.62812(16) 0.0627(6) Uani 1 1 d . . . . .

loop_
_atom_site_aniso_label
_atom_site_aniso_U_11
_atom_site_aniso_U_22
_atom_site_aniso_U_33
_atom_site_aniso_U_23
_atom_site_aniso_U_13
_atom_site_aniso_U_12
P7 0.0349(2) 0.0382(2) 0.0423(2) -0.00180(14) 0.00368(15) 0.00110(14)
O11 0.0390(6) 0.0498(6) 0.0503(6) -0.0025(5) 0.0076(5) 0.0021(5)
N9 0.0421(7) 0.0483(8) 0.0481(7) 0.0025(6) 0.0039(6) 0.0010(6)
F29 0.0862(10) 0.1302(14) 0.0775(9) -0.0087(9) 0.0092(7) 0.0237(9)
F31 0.1193(13) 0.1010(12) 0.0872(10) -0.0028(8) -0.0131(9) 0.0323(10)
F32 0.1499(18) 0.164(2) 0.1205(14) -0.0741(14) -0.0813(13) 0.0636(14)
C8 0.0377(8) 0.0427(8) 0.0434(8) -0.0021(6) 0.0036(6) 0.0008(6)
C13 0.0381(8) 0.0412(8) 0.0492(9) -0.0044(6) 0.0013(6) 0.0020(6)
C12 0.0381(8) 0.0438(8) 0.0452(8) -0.0048(6) 0.0043(6) -0.0011(6)
C1 0.0388(8) 0.0427(8) 0.0549(9) 0.0049(7) 0.0058(7) 0.0017(6)
C10 0.0435(8) 0.0489(9) 0.0424(8) -0.0003(7) 0.0024(6) -0.0002(7)
C19 0.0462(9) 0.0396(8) 0.0444(8) -0.0008(6) 0.0075(7) -0.0021(6)
C25 0.0454(9) 0.0435(9) 0.0703(11) 0.0031(8) 0.0077(8) 0.0044(7)
C6 0.0598(11) 0.0454(10) 0.0747(12) 0.0006(9) 0.0056(9) -0.0044(8)
C14 0.0474(10) 0.0703(12) 0.0504(10) -0.0043(8) 0.0022(7) 0.0085(8)
C18 0.0427(9) 0.0722(12) 0.0577(10) 0.0005(9) 0.0033(8) -0.0059(8)
F33 0.1303(17) 0.1353(18) 0.178(2) 0.0224(15) 0.0550(15) -0.0358(14)
C2 0.0598(11) 0.0598(11) 0.0551(10) 0.0072(8) 0.0034(8) 0.0043(9)
C24 0.0542(10) 0.0489(10) 0.0682(11) -0.0078(8) 0.0087(8) 0.0043(8)
C16 0.0506(10) 0.0611(12) 0.0789(14) -0.0172(10) -0.0189(9) 0.0099(8)
C20 0.0543(10) 0.0515(10) 0.0598(10) -0.0052(8) -0.0004(8) -0.0058(8)
C17 0.0404(9) 0.0708(13) 0.0839(15) -0.0047(11) -0.0019(9) -0.0045(8)
C23 0.0810(15) 0.0519(11) 0.0886(15) -0.0152(10) 0.0202(12) 0.0091(10)
C15 0.0637(13) 0.0857(15) 0.0533(11) -0.0110(10) -0.0099(9) 0.0155(10)
C5 0.0728(14) 0.0468(11) 0.111(2) 0.0142(11) 0.0085(13) -0.0039(9)
C3 0.0802(15) 0.0897(17) 0.0666(13) 0.0285(12) 0.0066(11) 0.0084(13)
C21 0.0788(14) 0.0594(12) 0.0578(11) -0.0072(9) 0.0006(10) -0.0218(10)
C28 0.0560(11) 0.0700(13) 0.0608(11) 0.0132(9) 0.0154(9) 0.0004(9)
C22 0.1003(17) 0.0485(11) 0.0675(12) -0.0158(9) 0.0192(12) -0.0152(11)
C27 0.0892(17) 0.0492(12) 0.122(2) -0.0026(12) 0.0309(15) 0.0182(11)
C26 0.119(2) 0.0788(16) 0.0788(16) 0.0096(13) -0.0312(15) 0.0224(15)
C4 0.0764(15) 0.0686(15) 0.109(2) 0.0421(14) 0.0121(14) 0.0028(12)
B30 0.0599(13) 0.0740(15) 0.0533(12) -0.0072(11) -0.0046(10) -0.0006(11)

loop_
_atom_type_symbol
_atom_type_description
_atom_type_scat_dispersion_real
_atom_type_scat_dispersion_imag
_atom_type_scat_source
C C 0.0181 0.0091 'International Tables Vol C Tables 4.2.6.8 and 6.1.1.4'
H H 0.0000 0.0000 'International Tables Vol C Tables 4.2.6.8 and 6.1.1.4'
B B 0.0090 0.0039 'International Tables Vol C Tables 4.2.6.8 and 6.1.1.4'
F F 0.0727 0.0534 'International Tables Vol C Tables 4.2.6.8 and 6.1.1.4'
N N 0.0311 0.0180 'International Tables Vol C Tables 4.2.6.8 and 6.1.1.4'
O O 0.0492 0.0322 'International Tables Vol C Tables 4.2.6.8 and 6.1.1.4'
P P 0.2955 0.4335 'International Tables Vol C Tables 4.2.6.8 and 6.1.1.4'

loop_
_geom_angle_atom_site_label_1
_geom_angle_atom_site_label_2
_geom_angle_atom_site_label_3
_geom_angle
_geom_angle_site_symmetry_1
_geom_angle_site_symmetry_3
_geom_angle_publ_flag
C8 P7 C13 110.37(8) . . ?
C8 P7 C1 111.57(7) . . ?
C8 P7 C19 106.96(7) . . ?
C13 P7 C1 106.91(8) . . ?
C13 P7 C19 111.09(8) . . ?
C19 P7 C1 109.99(8) . . ?
C10 O11 C12 106.08(12) . . ?
C10 N9 C8 103.94(14) . . ?
N9 C8 P7 116.37(11) . . ?
C12 C8 P7 133.32(13) . . ?
C12 C8 N9 110.04(14) . . ?
C14 C13 P7 122.25(13) . . ?
C14 C13 C18 119.67(16) . . ?
C18 C13 P7 118.08(14) . . ?
O11 C12 C25 116.34(14) . . ?
C8 C12 O11 106.03(14) . . ?
C8 C12 C25 137.54(15) . . ?
C6 C1 P7 118.26(14) . . ?
C2 C1 P7 121.64(14) . . ?
C2 C1 C6 120.09(17) . . ?
O11 C10 C28 117.04(15) . . ?
N9 C10 O11 113.90(14) . . ?
N9 C10 C28 129.03(17) . . ?
C24 C19 P7 121.84(14) . . ?
C24 C19 C20 119.73(16) . . ?
C20 C19 P7 118.40(13) . . ?
C12 C25 H25 107.9 . . ?
C12 C25 C27 111.22(17) . . ?
C12 C25 C26 109.81(16) . . ?
C27 C25 H25 107.9 . . ?
C26 C25 H25 107.9 . . ?
C26 C25 C27 112.1(2) . . ?
C1 C6 H6 120.2 . . ?
C5 C6 C1 119.5(2) . . ?
C5 C6 H6 120.2 . . ?
C13 C14 H14 120.2 . . ?
C13 C14 C15 119.57(18) . . ?
C15 C14 H14 120.2 . . ?
C13 C18 H18 120.0 . . ?
C17 C18 C13 119.95(19) . . ?
C17 C18 H18 120.0 . . ?
C1 C2 H2 120.4 . . ?
C1 C2 C3 119.2(2) . . ?
C3 C2 H2 120.4 . . ?
C19 C24 H24 120.3 . . ?
C23 C24 C19 119.42(19) . . ?
C23 C24 H24 120.3 . . ?
C17 C16 H16 119.9 . . ?
C15 C16 H16 119.9 . . ?
C15 C16 C17 120.19(18) . . ?
C19 C20 H20 120.2 . . ?
C21 C20 C19 119.66(19) . . ?
C21 C20 H20 120.2 . . ?
C18 C17 H17 120.0 . . ?
C16 C17 C18 120.09(19) . . ?
C16 C17 H17 120.0 . . ?
C24 C23 H23 119.6 . . ?
C22 C23 C24 120.7(2) . . ?
C22 C23 H23 119.6 . . ?
C14 C15 H15 119.7 . . ?
C16 C15 C14 120.5(2) . . ?
C16 C15 H15 119.7 . . ?
C6 C5 H5 119.7 . . ?
C4 C5 C6 120.6(2) . . ?
C4 C5 H5 119.7 . . ?
C2 C3 H3 119.9 . . ?
C4 C3 C2 120.3(2) . . ?
C4 C3 H3 119.9 . . ?
C20 C21 H21 119.9 . . ?
C20 C21 C22 120.2(2) . . ?
C22 C21 H21 119.9 . . ?
C10 C28 H28A 109.5 . . ?
C10 C28 H28B 109.5 . . ?
C10 C28 H28C 109.5 . . ?
H28A C28 H28B 109.5 . . ?
H28A C28 H28C 109.5 . . ?
H28B C28 H28C 109.5 . . ?
C23 C22 C21 120.24(19) . . ?
C23 C22 H22 119.9 . . ?
C21 C22 H22 119.9 . . ?
C25 C27 H27A 109.5 . . ?
C25 C27 H27B 109.5 . . ?
C25 C27 H27C 109.5 . . ?
H27A C27 H27B 109.5 . . ?
H27A C27 H27C 109.5 . . ?
H27B C27 H27C 109.5 . . ?
C25 C26 H26A 109.5 . . ?
C25 C26 H26B 109.5 . . ?
C25 C26 H26C 109.5 . . ?
H26A C26 H26B 109.5 . . ?
H26A C26 H26C 109.5 . . ?
H26B C26 H26C 109.5 . . ?
C5 C4 C3 120.4(2) . . ?
C5 C4 H4 119.8 . . ?
C3 C4 H4 119.8 . . ?
F29 B30 F31 109.6(2) . . ?
F32 B30 F29 110.3(2) . . ?
F32 B30 F31 110.5(2) . . ?
F32 B30 F33 111.7(3) . . ?
F33 B30 F29 107.9(2) . . ?
F33 B30 F31 106.7(2) . . ?

loop_
_geom_bond_atom_site_label_1
_geom_bond_atom_site_label_2
_geom_bond_distance
_geom_bond_site_symmetry_2
_geom_bond_publ_flag
P7 C8 1.7738(16) . ?
P7 C13 1.7886(17) . ?
P7 C1 1.7952(17) . ?
P7 C19 1.7913(16) . ?
O11 C12 1.3718(19) . ?
O11 C10 1.361(2) . ?
N9 C8 1.410(2) . ?
N9 C10 1.284(2) . ?
F29 B30 1.374(3) . ?
F31 B30 1.384(3) . ?
F32 B30 1.335(3) . ?
C8 C12 1.356(2) . ?
C13 C14 1.380(3) . ?
C13 C18 1.394(2) . ?
C12 C25 1.490(2) . ?
C1 C6 1.393(3) . ?
C1 C2 1.389(3) . ?
C10 C28 1.478(2) . ?
C19 C24 1.385(2) . ?
C19 C20 1.399(3) . ?
C25 H25 0.9800 . ?
C25 C27 1.526(3) . ?
C25 C26 1.512(3) . ?
C6 H6 0.9300 . ?
C6 C5 1.380(3) . ?
C14 H14 0.9300 . ?
C14 C15 1.388(3) . ?
C18 H18 0.9300 . ?
C18 C17 1.379(3) . ?
F33 B30 1.345(3) . ?
C2 H2 0.9300 . ?
C2 C3 1.391(3) . ?
C24 H24 0.9300 . ?
C24 C23 1.385(3) . ?
C16 H16 0.9300 . ?
C16 C17 1.375(3) . ?
C16 C15 1.369(3) . ?
C20 H20 0.9300 . ?
C20 C21 1.377(3) . ?
C17 H17 0.9300 . ?
C23 H23 0.9300 . ?
C23 C22 1.365(4) . ?
C15 H15 0.9300 . ?
C5 H5 0.9300 . ?
C5 C4 1.369(4) . ?
C3 H3 0.9300 . ?
C3 C4 1.376(4) . ?
C21 H21 0.9300 . ?
C21 C22 1.380(3) . ?
C28 H28A 0.9600 . ?
C28 H28B 0.9600 . ?
C28 H28C 0.9600 . ?
C22 H22 0.9300 . ?
C27 H27A 0.9600 . ?
C27 H27B 0.9600 . ?
C27 H27C 0.9600 . ?
C26 H26A 0.9600 . ?
C26 H26B 0.9600 . ?
C26 H26C 0.9600 . ?
C4 H4 0.9300 . ?

loop_
_geom_torsion_atom_site_label_1
_geom_torsion_atom_site_label_2
_geom_torsion_atom_site_label_3
_geom_torsion_atom_site_label_4
_geom_torsion
_geom_torsion_site_symmetry_1
_geom_torsion_site_symmetry_2
_geom_torsion_site_symmetry_3
_geom_torsion_site_symmetry_4
_geom_torsion_publ_flag
P7 C8 C12 O11 173.89(13) . . . . ?
P7 C8 C12 C25 -2.4(3) . . . . ?
P7 C13 C14 C15 -179.42(15) . . . . ?
P7 C13 C18 C17 179.93(15) . . . . ?
P7 C1 C6 C5 -179.57(16) . . . . ?
P7 C1 C2 C3 -179.60(16) . . . . ?
P7 C19 C24 C23 -177.03(16) . . . . ?
P7 C19 C20 C21 176.02(15) . . . . ?
O11 C12 C25 C27 32.5(2) . . . . ?
O11 C12 C25 C26 -92.1(2) . . . . ?
N9 C8 C12 O11 0.28(18) . . . . ?
N9 C8 C12 C25 -176.03(19) . . . . ?
C8 P7 C13 C14 9.44(17) . . . . ?
C8 P7 C13 C18 -169.99(14) . . . . ?
C8 P7 C1 C6 70.64(16) . . . . ?
C8 P7 C1 C2 -110.52(15) . . . . ?
C8 P7 C19 C24 -133.75(15) . . . . ?
C8 P7 C19 C20 47.87(16) . . . . ?
C8 N9 C10 O11 -0.48(18) . . . . ?
C8 N9 C10 C28 177.59(18) . . . . ?
C8 C12 C25 C27 -151.4(2) . . . . ?
C8 C12 C25 C26 84.0(3) . . . . ?
C13 P7 C8 N9 -64.57(14) . . . . ?
C13 P7 C8 C12 122.13(17) . . . . ?
C13 P7 C1 C6 -50.11(16) . . . . ?
C13 P7 C1 C2 128.72(15) . . . . ?
C13 P7 C19 C24 -13.24(17) . . . . ?
C13 P7 C19 C20 168.38(14) . . . . ?
C13 C14 C15 C16 0.1(3) . . . . ?
C13 C18 C17 C16 -1.1(3) . . . . ?
C12 O11 C10 N9 0.67(19) . . . . ?
C12 O11 C10 C28 -177.65(15) . . . . ?
C1 P7 C8 N9 176.71(12) . . . . ?
C1 P7 C8 C12 3.4(2) . . . . ?
C1 P7 C13 C14 130.96(15) . . . . ?
C1 P7 C13 C18 -48.48(16) . . . . ?
C1 P7 C19 C24 104.92(16) . . . . ?
C1 P7 C19 C20 -73.45(15) . . . . ?
C1 C6 C5 C4 -1.1(3) . . . . ?
C1 C2 C3 C4 -0.5(3) . . . . ?
C10 O11 C12 C8 -0.54(17) . . . . ?
C10 O11 C12 C25 176.68(14) . . . . ?
C10 N9 C8 P7 -174.71(12) . . . . ?
C10 N9 C8 C12 0.11(18) . . . . ?
C19 P7 C8 N9 56.39(14) . . . . ?
C19 P7 C8 C12 -116.91(17) . . . . ?
C19 P7 C13 C14 -109.03(15) . . . . ?
C19 P7 C13 C18 71.53(16) . . . . ?
C19 P7 C1 C6 -170.83(14) . . . . ?
C19 P7 C1 C2 8.00(17) . . . . ?
C19 C24 C23 C22 0.4(3) . . . . ?
C19 C20 C21 C22 1.7(3) . . . . ?
C6 C1 C2 C3 -0.8(3) . . . . ?
C6 C5 C4 C3 -0.2(4) . . . . ?
C14 C13 C18 C17 0.5(3) . . . . ?
C18 C13 C14 C15 0.0(3) . . . . ?
C2 C1 C6 C5 1.6(3) . . . . ?
C2 C3 C4 C5 1.0(4) . . . . ?
C24 C19 C20 C21 -2.4(3) . . . . ?
C24 C23 C22 C21 -1.1(4) . . . . ?
C20 C19 C24 C23 1.3(3) . . . . ?
C20 C21 C22 C23 0.0(3) . . . . ?
C17 C16 C15 C14 -0.7(3) . . . . ?
C15 C16 C17 C18 1.1(3) . . . . ?
